data_4079471
loop_
_publ_author_name
'Nekoueishahraki, Bijan'
'Samuel, Prinson P.'
'Roesky, Herbert W.'
'Stern, Daniel'
'Matussek, Julia'
'Stalke, Dietmar'

_publ_section_title
;
 Organobismuth(III) and Dibismuthine Complexes Bearing
 N,N&#x2032;-Disubstituted 1,8-Diaminonaphthalene Ligand: Synthesis,
 Structure, and Reactivity
;
_journal_issue 18
_journal_name_full Organometallics
_journal_page_first 6697
_journal_paper_doi 10.1021/om300758s
_journal_volume 31
_journal_year 2012
_chemical_formula_sum 'C26 H39 Bi N2 Si2'
_chemical_formula_weight 644.75
_chemical_name_systematic
; 
 ? 
;
_space_group_IT_number 2
_symmetry_cell_setting triclinic
_symmetry_space_group_name_Hall '-P 1'
_symmetry_space_group_name_H-M 'P -1'
_atom_sites_solution_hydrogens geom
_atom_sites_solution_primary direct
_atom_sites_solution_secondary difmap
_audit_creation_method SHELXL-97
_cell_angle_alpha 109.3930(10)
_cell_angle_beta 101.6330(10)
_cell_angle_gamma 95.5090(10)
_cell_formula_units_Z 4
_cell_length_a 10.2537(4)
_cell_length_b 16.7284(6)
_cell_length_c 17.4001(6)
_cell_measurement_reflns_used 9749
_cell_measurement_temperature 100(2)
_cell_measurement_theta_max 26.683
_cell_measurement_theta_min 2.470
_cell_volume 2714.21(17)
_computing_cell_refinement 'SAINT V7.46A'
_computing_data_collection 'APEX2 v2.2-0'
_computing_data_reduction 'SAINT V7.46A'
_computing_molecular_graphics 'XP in SHELXTL v6.10'
_computing_publication_material 'XP in SHELXTL v6.10'
_computing_structure_refinement 'SHELXL in SHELXTL v6.10'
_computing_structure_solution 'SHELXS in SHELXTL v6.10'
_diffrn_ambient_temperature 100(2)
_diffrn_measured_fraction_theta_full 0.998
_diffrn_measured_fraction_theta_max 0.998
_diffrn_radiation_monochromator graphite
_diffrn_radiation_source 'fine-focus sealed tube'
_diffrn_radiation_type MoK\a
_diffrn_radiation_wavelength 0.71073
_diffrn_reflns_av_R_equivalents 0.0187
_diffrn_reflns_av_sigmaI/netI 0.0116
_diffrn_reflns_limit_h_max 12
_diffrn_reflns_limit_h_min -12
_diffrn_reflns_limit_k_max 21
_diffrn_reflns_limit_k_min -21
_diffrn_reflns_limit_l_max 21
_diffrn_reflns_limit_l_min -21
_diffrn_reflns_number 66490
_diffrn_reflns_theta_full 26.70
_diffrn_reflns_theta_max 26.70
_diffrn_reflns_theta_min 2.06
_exptl_absorpt_coefficient_mu 6.600
_exptl_absorpt_correction_T_max 0.4299
_exptl_absorpt_correction_T_min 0.3176
_exptl_absorpt_correction_type multi-scan
_exptl_absorpt_process_details 'SADABS 2008/2 (Sheldrick, 2008)'
_exptl_crystal_colour yellow
_exptl_crystal_density_diffrn 1.578
_exptl_crystal_density_method 'not measured'
_exptl_crystal_description block
_exptl_crystal_F_000 1280
_exptl_crystal_size_max 0.12
_exptl_crystal_size_mid 0.11
_exptl_crystal_size_min 0.11
_refine_diff_density_max 1.197
_refine_diff_density_min -0.753
_refine_diff_density_rms 0.071
_refine_ls_extinction_method none
_refine_ls_goodness_of_fit_ref 1.049
_refine_ls_hydrogen_treatment constr
_refine_ls_matrix_type full
_refine_ls_number_parameters 581
_refine_ls_number_reflns 11446
_refine_ls_number_restraints 0
_refine_ls_restrained_S_all 1.049
_refine_ls_R_factor_all 0.0152
_refine_ls_R_factor_gt 0.0139
_refine_ls_shift/su_max 0.005
_refine_ls_shift/su_mean 0.000
_refine_ls_structure_factor_coef Fsqd
_refine_ls_weighting_details 'calc w=1/[\s^2^(Fo^2^)+(0.0209P)^2^+1.7528P] where P=(Fo^2^+2Fc^2^)/3'
_refine_ls_weighting_scheme calc
_refine_ls_wR_factor_gt 0.0364
_refine_ls_wR_factor_ref 0.0368
_reflns_number_gt 10852
_reflns_number_total 11446
_reflns_threshold_expression >2sigma(I)
_cod_data_source_file om300758s_si_002.cif
_cod_data_source_block 4
_cod_original_sg_symbol_H-M P-1
_cod_database_code 4079471

loop_
_symmetry_equiv_pos_as_xyz
'x, y, z'
'-x, -y, -z'

loop_
_atom_site_label
_atom_site_type_symbol
_atom_site_fract_x
_atom_site_fract_y
_atom_site_fract_z
_atom_site_U_iso_or_equiv
_atom_site_adp_type
_atom_site_occupancy
_atom_site_symmetry_multiplicity
_atom_site_calc_flag
_atom_site_refinement_flags
Bi1 Bi 0.985479(6) 0.738699(4) 0.257252(4) 0.01439(2) Uani 1 1 d .
Bi2 Bi 0.492766(6) 0.223125(4) 0.238111(4) 0.01444(2) Uani 1 1 d .
Si1 Si 0.17480(5) 0.16245(3) 0.11589(3) 0.01761(10) Uani 1 1 d .
Si2 Si 0.41593(6) 0.25106(3) 0.42136(3) 0.01905(11) Uani 1 1 d .
Si3 Si 1.16195(5) 0.59046(3) 0.28515(3) 0.01776(10) Uani 1 1 d .
Si4 Si 0.78995(6) 0.60859(3) 0.06671(3) 0.01987(11) Uani 1 1 d .
N1 N 0.30609(16) 0.12973(10) 0.17157(10) 0.0171(3) Uani 1 1 d .
N2 N 0.47259(16) 0.18259(10) 0.34121(10) 0.0172(3) Uani 1 1 d .
N3 N 1.04017(16) 0.64861(10) 0.31831(10) 0.0170(3) Uani 1 1 d .
N4 N 0.82187(16) 0.63152(10) 0.17442(10) 0.0178(3) Uani 1 1 d .
C1 C 0.30092(18) 0.04660(12) 0.17430(12) 0.0162(4) Uani 1 1 d .
C2 C 0.37229(18) 0.02875(12) 0.24623(12) 0.0161(4) Uani 1 1 d .
C3 C 0.45551(19) 0.09262(12) 0.32374(12) 0.0171(4) Uani 1 1 d .
C4 C 0.5254(2) 0.06559(13) 0.38486(13) 0.0211(4) Uani 1 1 d .
H4 H 0.5843 0.1076 0.4341 0.025 Uiso 1 1 calc R
C5 C 0.5127(2) -0.02110(14) 0.37691(14) 0.0242(4) Uani 1 1 d .
H5 H 0.5605 -0.0369 0.4208 0.029 Uiso 1 1 calc R
C6 C 0.4315(2) -0.08255(13) 0.30592(13) 0.0224(4) Uani 1 1 d .
H6 H 0.4219 -0.1413 0.3007 0.027 Uiso 1 1 calc R
C7 C 0.36118(19) -0.05951(12) 0.23964(13) 0.0189(4) Uani 1 1 d .
C8 C 0.2799(2) -0.12640(13) 0.16672(13) 0.0218(4) Uani 1 1 d .
H8 H 0.2724 -0.1844 0.1639 0.026 Uiso 1 1 calc R
C9 C 0.2126(2) -0.10771(13) 0.10062(13) 0.0218(4) Uani 1 1 d .
H9 H 0.1573 -0.1525 0.0520 0.026 Uiso 1 1 calc R
C10 C 0.22492(19) -0.02241(12) 0.10452(12) 0.0196(4) Uani 1 1 d .
H10 H 0.1791 -0.0111 0.0571 0.023 Uiso 1 1 calc R
C11 C 0.0089(2) 0.12050(14) 0.12910(14) 0.0246(4) Uani 1 1 d .
H11A H -0.0092 0.0575 0.1040 0.037 Uiso 1 1 calc R
H11B H -0.0629 0.1434 0.1011 0.037 Uiso 1 1 calc R
H11C H 0.0117 0.1385 0.1891 0.037 Uiso 1 1 calc R
C12 C 0.1709(2) 0.13330(14) 0.00161(13) 0.0246(4) Uani 1 1 d .
H12A H 0.2527 0.1639 -0.0041 0.037 Uiso 1 1 calc R
H12B H 0.0909 0.1496 -0.0268 0.037 Uiso 1 1 calc R
H12C H 0.1670 0.0711 -0.0241 0.037 Uiso 1 1 calc R
C13 C 0.2015(2) 0.28273(13) 0.16209(14) 0.0265(4) Uani 1 1 d .
H13A H 0.2142 0.3014 0.2232 0.040 Uiso 1 1 calc R
H13B H 0.1223 0.3029 0.1378 0.040 Uiso 1 1 calc R
H13C H 0.2819 0.3069 0.1495 0.040 Uiso 1 1 calc R
C14 C 0.4627(2) 0.36261(13) 0.42302(14) 0.0294(5) Uani 1 1 d .
H14A H 0.5587 0.3735 0.4238 0.044 Uiso 1 1 calc R
H14B H 0.4463 0.4043 0.4734 0.044 Uiso 1 1 calc R
H14C H 0.4078 0.3684 0.3728 0.044 Uiso 1 1 calc R
C15 C 0.4970(2) 0.24974(15) 0.52677(13) 0.0289(5) Uani 1 1 d .
H15A H 0.4653 0.1941 0.5301 0.043 Uiso 1 1 calc R
H15B H 0.4727 0.2960 0.5705 0.043 Uiso 1 1 calc R
H15C H 0.5954 0.2585 0.5352 0.043 Uiso 1 1 calc R
C16 C 0.2287(2) 0.22515(14) 0.40199(14) 0.0279(5) Uani 1 1 d .
H16A H 0.1858 0.2259 0.3466 0.042 Uiso 1 1 calc R
H16B H 0.1985 0.2680 0.4455 0.042 Uiso 1 1 calc R
H16C H 0.2033 0.1678 0.4036 0.042 Uiso 1 1 calc R
C17 C 0.65942(18) 0.14608(12) 0.18969(12) 0.0172(4) Uani 1 1 d .
C18 C 0.76453(19) 0.21073(12) 0.25897(12) 0.0181(4) Uani 1 1 d .
C19 C 0.80033(19) 0.27703(12) 0.23346(12) 0.0188(4) Uani 1 1 d .
C20 C 0.72627(19) 0.25677(13) 0.14717(12) 0.0190(4) Uani 1 1 d .
C21 C 0.64462(19) 0.17776(12) 0.11940(12) 0.0179(4) Uani 1 1 d .
C22 C 0.6448(2) 0.05121(12) 0.17451(13) 0.0216(4) Uani 1 1 d .
H22A H 0.7151 0.0275 0.1477 0.032 Uiso 1 1 calc R
H22B H 0.5555 0.0217 0.1376 0.032 Uiso 1 1 calc R
H22C H 0.6545 0.0427 0.2283 0.032 Uiso 1 1 calc R
C23 C 0.8192(2) 0.20194(14) 0.34188(13) 0.0247(4) Uani 1 1 d .
H23A H 0.8655 0.1523 0.3331 0.037 Uiso 1 1 calc R
H23B H 0.7445 0.1936 0.3674 0.037 Uiso 1 1 calc R
H23C H 0.8832 0.2543 0.3793 0.037 Uiso 1 1 calc R
C24 C 0.9020(2) 0.35739(14) 0.28421(14) 0.0277(5) Uani 1 1 d .
H24A H 0.9249 0.3626 0.3434 0.042 Uiso 1 1 calc R
H24B H 0.8637 0.4075 0.2793 0.042 Uiso 1 1 calc R
H24C H 0.9838 0.3546 0.2632 0.042 Uiso 1 1 calc R
C25 C 0.7393(2) 0.31588(14) 0.09943(14) 0.0275(5) Uani 1 1 d .
H25A H 0.6755 0.2911 0.0439 0.041 Uiso 1 1 calc R
H25B H 0.8318 0.3232 0.0926 0.041 Uiso 1 1 calc R
H25C H 0.7193 0.3720 0.1305 0.041 Uiso 1 1 calc R
C26 C 0.5551(2) 0.12723(14) 0.03370(12) 0.0245(4) Uani 1 1 d .
H26A H 0.5384 0.1655 0.0020 0.037 Uiso 1 1 calc R
H26B H 0.4689 0.1017 0.0391 0.037 Uiso 1 1 calc R
H26C H 0.5994 0.0814 0.0039 0.037 Uiso 1 1 calc R
C27 C 0.9344(2) 0.61089(12) 0.34344(12) 0.0175(4) Uani 1 1 d .
C28 C 0.79724(19) 0.58004(12) 0.29253(12) 0.0175(4) Uani 1 1 d .
C29 C 0.74505(19) 0.58845(12) 0.21185(12) 0.0183(4) Uani 1 1 d .
C30 C 0.6103(2) 0.55219(13) 0.17019(13) 0.0236(4) Uani 1 1 d .
H30 H 0.5746 0.5580 0.1179 0.028 Uiso 1 1 calc R
C31 C 0.5255(2) 0.50780(14) 0.20165(14) 0.0277(5) Uani 1 1 d .
H31 H 0.4357 0.4820 0.1696 0.033 Uiso 1 1 calc R
C32 C 0.5705(2) 0.50119(14) 0.27787(14) 0.0261(4) Uani 1 1 d .
H32 H 0.5117 0.4717 0.2994 0.031 Uiso 1 1 calc R
C33 C 0.7051(2) 0.53831(12) 0.32531(13) 0.0211(4) Uani 1 1 d .
C34 C 0.7469(2) 0.53191(13) 0.40527(13) 0.0249(4) Uani 1 1 d .
H34 H 0.6841 0.5042 0.4258 0.030 Uiso 1 1 calc R
C35 C 0.8755(2) 0.56474(13) 0.45330(13) 0.0254(4) Uani 1 1 d .
H35 H 0.9021 0.5609 0.5073 0.030 Uiso 1 1 calc R
C36 C 0.9680(2) 0.60419(13) 0.42208(12) 0.0219(4) Uani 1 1 d .
H36 H 1.0575 0.6273 0.4561 0.026 Uiso 1 1 calc R
C37 C 0.9446(2) 0.66050(14) 0.04782(13) 0.0268(4) Uani 1 1 d .
H37A H 0.9560 0.7232 0.0746 0.040 Uiso 1 1 calc R
H37B H 0.9345 0.6450 -0.0128 0.040 Uiso 1 1 calc R
H37C H 1.0242 0.6405 0.0718 0.040 Uiso 1 1 calc R
C38 C 0.6436(2) 0.65250(15) 0.02108(14) 0.0312(5) Uani 1 1 d .
H38A H 0.5588 0.6223 0.0237 0.047 Uiso 1 1 calc R
H38B H 0.6418 0.6440 -0.0377 0.047 Uiso 1 1 calc R
H38C H 0.6539 0.7141 0.0534 0.047 Uiso 1 1 calc R
C39 C 0.7621(2) 0.48997(13) 0.00802(13) 0.0263(4) Uani 1 1 d .
H39A H 0.8430 0.4674 0.0257 0.039 Uiso 1 1 calc R
H39B H 0.7443 0.4785 -0.0525 0.039 Uiso 1 1 calc R
H39C H 0.6845 0.4618 0.0200 0.039 Uiso 1 1 calc R
C40 C 1.0892(2) 0.49861(13) 0.18376(14) 0.0258(4) Uani 1 1 d .
H40A H 1.0158 0.4612 0.1902 0.039 Uiso 1 1 calc R
H40B H 1.1598 0.4656 0.1681 0.039 Uiso 1 1 calc R
H40C H 1.0536 0.5208 0.1397 0.039 Uiso 1 1 calc R
C41 C 1.2423(2) 0.54447(15) 0.36313(15) 0.0282(5) Uani 1 1 d .
H41A H 1.2794 0.5908 0.4179 0.042 Uiso 1 1 calc R
H41B H 1.3152 0.5159 0.3441 0.042 Uiso 1 1 calc R
H41C H 1.1743 0.5025 0.3684 0.042 Uiso 1 1 calc R
C42 C 1.2885(2) 0.66490(13) 0.26565(14) 0.0237(4) Uani 1 1 d .
H42A H 1.2506 0.6727 0.2127 0.036 Uiso 1 1 calc R
H42B H 1.3710 0.6403 0.2620 0.036 Uiso 1 1 calc R
H42C H 1.3101 0.7208 0.3120 0.036 Uiso 1 1 calc R
C43 C 0.86626(19) 0.82630(12) 0.34541(12) 0.0174(4) Uani 1 1 d .
C44 C 0.84675(19) 0.87411(12) 0.28778(12) 0.0174(4) Uani 1 1 d .
C45 C 0.96017(19) 0.93528(12) 0.30925(12) 0.0175(4) Uani 1 1 d .
C46 C 1.05188(19) 0.93296(12) 0.38302(12) 0.0189(4) Uani 1 1 d .
C47 C 0.99597(19) 0.86970(12) 0.40689(12) 0.0185(4) Uani 1 1 d .
C48 C 0.7491(2) 0.78476(13) 0.36724(13) 0.0230(4) Uani 1 1 d .
H48A H 0.7045 0.8294 0.3986 0.035 Uiso 1 1 calc R
H48B H 0.7822 0.7516 0.4018 0.035 Uiso 1 1 calc R
H48C H 0.6842 0.7462 0.3155 0.035 Uiso 1 1 calc R
C49 C 0.7212(2) 0.85502(13) 0.21844(13) 0.0221(4) Uani 1 1 d .
H49A H 0.6549 0.8889 0.2400 0.033 Uiso 1 1 calc R
H49B H 0.6829 0.7936 0.1978 0.033 Uiso 1 1 calc R
H49C H 0.7440 0.8701 0.1723 0.033 Uiso 1 1 calc R
C50 C 0.9914(2) 0.99281(13) 0.26310(13) 0.0229(4) Uani 1 1 d .
H50A H 0.9182 0.9795 0.2124 0.034 Uiso 1 1 calc R
H50B H 1.0766 0.9836 0.2470 0.034 Uiso 1 1 calc R
H50C H 0.9998 1.0530 0.2995 0.034 Uiso 1 1 calc R
C51 C 1.1857(2) 0.99135(14) 0.42644(14) 0.0271(4) Uani 1 1 d .
H51A H 1.1729 1.0441 0.4683 0.041 Uiso 1 1 calc R
H51B H 1.2251 1.0060 0.3849 0.041 Uiso 1 1 calc R
H51C H 1.2467 0.9622 0.4545 0.041 Uiso 1 1 calc R
C52 C 1.0528(2) 0.84848(14) 0.48270(13) 0.0251(4) Uani 1 1 d .
H52A H 1.1516 0.8641 0.4982 0.038 Uiso 1 1 calc R
H52B H 1.0270 0.7866 0.4698 0.038 Uiso 1 1 calc R
H52C H 1.0169 0.8808 0.5296 0.038 Uiso 1 1 calc R

loop_
_atom_site_aniso_label
_atom_site_aniso_U_11
_atom_site_aniso_U_22
_atom_site_aniso_U_33
_atom_site_aniso_U_23
_atom_site_aniso_U_13
_atom_site_aniso_U_12
Bi1 0.01544(4) 0.01352(4) 0.01629(4) 0.00654(3) 0.00572(3) 0.00423(3)
Bi2 0.01559(4) 0.01267(4) 0.01719(4) 0.00635(3) 0.00630(3) 0.00418(3)
Si1 0.0175(2) 0.0182(2) 0.0199(3) 0.0096(2) 0.0045(2) 0.0064(2)
Si2 0.0217(3) 0.0168(2) 0.0182(3) 0.0045(2) 0.0082(2) 0.0008(2)
Si3 0.0160(2) 0.0157(2) 0.0236(3) 0.0089(2) 0.0052(2) 0.00433(19)
Si4 0.0239(3) 0.0183(3) 0.0166(2) 0.0067(2) 0.0027(2) 0.0034(2)
N1 0.0164(8) 0.0162(8) 0.0200(8) 0.0087(6) 0.0038(6) 0.0032(6)
N2 0.0191(8) 0.0164(8) 0.0176(8) 0.0069(6) 0.0065(6) 0.0029(6)
N3 0.0190(8) 0.0148(7) 0.0200(8) 0.0091(6) 0.0056(6) 0.0045(6)
N4 0.0190(8) 0.0176(8) 0.0165(8) 0.0063(6) 0.0036(6) 0.0027(6)
C1 0.0134(8) 0.0175(9) 0.0210(9) 0.0084(8) 0.0075(7) 0.0052(7)
C2 0.0133(8) 0.0177(9) 0.0202(9) 0.0082(7) 0.0070(7) 0.0048(7)
C3 0.0151(9) 0.0184(9) 0.0211(9) 0.0090(8) 0.0076(7) 0.0042(7)
C4 0.0179(9) 0.0243(10) 0.0220(10) 0.0102(8) 0.0036(8) 0.0032(8)
C5 0.0227(10) 0.0279(11) 0.0285(11) 0.0179(9) 0.0050(8) 0.0091(8)
C6 0.0231(10) 0.0198(10) 0.0307(11) 0.0146(9) 0.0097(8) 0.0076(8)
C7 0.0159(9) 0.0195(9) 0.0261(10) 0.0112(8) 0.0092(8) 0.0061(7)
C8 0.0221(10) 0.0146(9) 0.0307(11) 0.0087(8) 0.0091(8) 0.0049(7)
C9 0.0182(9) 0.0186(9) 0.0254(10) 0.0053(8) 0.0038(8) 0.0012(8)
C10 0.0180(9) 0.0194(9) 0.0224(10) 0.0087(8) 0.0043(8) 0.0055(7)
C11 0.0192(10) 0.0300(11) 0.0293(11) 0.0145(9) 0.0074(8) 0.0093(8)
C12 0.0260(11) 0.0280(11) 0.0233(10) 0.0140(9) 0.0043(8) 0.0071(9)
C13 0.0311(11) 0.0203(10) 0.0302(11) 0.0117(9) 0.0054(9) 0.0105(9)
C14 0.0410(13) 0.0183(10) 0.0278(11) 0.0034(9) 0.0163(10) 0.0022(9)
C15 0.0329(12) 0.0318(12) 0.0206(10) 0.0076(9) 0.0086(9) 0.0012(9)
C16 0.0263(11) 0.0259(11) 0.0326(12) 0.0084(9) 0.0130(9) 0.0057(9)
C17 0.0150(9) 0.0181(9) 0.0204(9) 0.0072(8) 0.0068(7) 0.0052(7)
C18 0.0148(9) 0.0199(9) 0.0200(9) 0.0062(8) 0.0053(7) 0.0067(7)
C19 0.0158(9) 0.0191(9) 0.0214(9) 0.0049(8) 0.0075(7) 0.0055(7)
C20 0.0174(9) 0.0212(9) 0.0223(10) 0.0089(8) 0.0098(8) 0.0069(7)
C21 0.0160(9) 0.0200(9) 0.0196(9) 0.0066(8) 0.0082(7) 0.0063(7)
C22 0.0217(10) 0.0182(9) 0.0288(11) 0.0095(8) 0.0114(8) 0.0066(8)
C23 0.0207(10) 0.0305(11) 0.0241(10) 0.0117(9) 0.0038(8) 0.0069(8)
C24 0.0244(11) 0.0215(10) 0.0320(11) 0.0042(9) 0.0070(9) 0.0001(8)
C25 0.0298(11) 0.0265(11) 0.0316(11) 0.0156(9) 0.0111(9) 0.0037(9)
C26 0.0235(10) 0.0288(11) 0.0192(10) 0.0065(9) 0.0050(8) 0.0039(8)
C27 0.0224(10) 0.0138(9) 0.0196(9) 0.0068(7) 0.0089(8) 0.0073(7)
C28 0.0198(9) 0.0140(9) 0.0211(9) 0.0061(7) 0.0091(7) 0.0061(7)
C29 0.0196(9) 0.0155(9) 0.0211(9) 0.0059(8) 0.0075(7) 0.0055(7)
C30 0.0199(10) 0.0241(10) 0.0252(10) 0.0068(8) 0.0052(8) 0.0045(8)
C31 0.0186(10) 0.0251(11) 0.0351(12) 0.0053(9) 0.0078(9) 0.0011(8)
C32 0.0221(10) 0.0222(10) 0.0371(12) 0.0099(9) 0.0158(9) 0.0033(8)
C33 0.0234(10) 0.0163(9) 0.0264(10) 0.0063(8) 0.0130(8) 0.0067(8)
C34 0.0331(11) 0.0202(10) 0.0303(11) 0.0127(9) 0.0197(9) 0.0078(9)
C35 0.0382(12) 0.0226(10) 0.0219(10) 0.0115(8) 0.0131(9) 0.0108(9)
C36 0.0262(10) 0.0203(10) 0.0203(10) 0.0078(8) 0.0066(8) 0.0069(8)
C37 0.0340(12) 0.0282(11) 0.0204(10) 0.0107(9) 0.0090(9) 0.0038(9)
C38 0.0352(12) 0.0297(12) 0.0254(11) 0.0115(9) -0.0025(9) 0.0067(10)
C39 0.0339(12) 0.0223(10) 0.0204(10) 0.0056(8) 0.0059(9) 0.0039(9)
C40 0.0291(11) 0.0182(10) 0.0301(11) 0.0063(9) 0.0110(9) 0.0052(8)
C41 0.0239(11) 0.0300(11) 0.0392(12) 0.0213(10) 0.0081(9) 0.0106(9)
C42 0.0198(10) 0.0225(10) 0.0324(11) 0.0142(9) 0.0069(8) 0.0040(8)
C43 0.0208(9) 0.0150(9) 0.0181(9) 0.0057(7) 0.0078(7) 0.0057(7)
C44 0.0184(9) 0.0167(9) 0.0188(9) 0.0062(7) 0.0066(7) 0.0066(7)
C45 0.0191(9) 0.0153(9) 0.0205(9) 0.0070(7) 0.0073(7) 0.0069(7)
C46 0.0183(9) 0.0174(9) 0.0200(9) 0.0048(8) 0.0045(7) 0.0055(7)
C47 0.0205(10) 0.0194(9) 0.0162(9) 0.0053(7) 0.0061(7) 0.0072(8)
C48 0.0262(10) 0.0203(10) 0.0271(10) 0.0096(8) 0.0136(8) 0.0061(8)
C49 0.0211(10) 0.0223(10) 0.0242(10) 0.0094(8) 0.0053(8) 0.0067(8)
C50 0.0222(10) 0.0221(10) 0.0305(11) 0.0153(9) 0.0084(8) 0.0062(8)
C51 0.0232(10) 0.0241(10) 0.0295(11) 0.0074(9) 0.0024(9) 0.0001(8)
C52 0.0310(11) 0.0268(11) 0.0184(10) 0.0095(8) 0.0046(8) 0.0076(9)

loop_
_atom_type_symbol
_atom_type_description
_atom_type_scat_dispersion_real
_atom_type_scat_dispersion_imag
_atom_type_scat_source
C C 0.0033 0.0016 'International Tables Vol C Tables 4.2.6.8 and 6.1.1.4'
H H 0.0000 0.0000 'International Tables Vol C Tables 4.2.6.8 and 6.1.1.4'
N N 0.0061 0.0033 'International Tables Vol C Tables 4.2.6.8 and 6.1.1.4'
Si Si 0.0817 0.0704 'International Tables Vol C Tables 4.2.6.8 and 6.1.1.4'
Bi Bi -4.1077 10.2566 'International Tables Vol C Tables 4.2.6.8 and 6.1.1.4'

loop_
_geom_angle_atom_site_label_1
_geom_angle_atom_site_label_2
_geom_angle_atom_site_label_3
_geom_angle
N3 Bi1 N4 83.77(6)
N3 Bi1 C43 103.31(6)
N4 Bi1 C43 100.89(6)
N3 Bi1 C44 135.66(6)
N4 Bi1 C44 101.00(6)
C43 Bi1 C44 32.36(6)
N3 Bi1 C47 93.50(6)
N4 Bi1 C47 130.87(6)
C43 Bi1 C47 32.15(6)
C44 Bi1 C47 50.26(6)
N2 Bi2 N1 83.46(6)
N2 Bi2 C17 101.11(6)
N1 Bi2 C17 102.55(6)
N2 Bi2 C18 93.79(6)
N1 Bi2 C18 133.22(6)
C17 Bi2 C18 32.09(6)
N2 Bi2 C21 132.93(6)
N1 Bi2 C21 100.47(6)
C17 Bi2 C21 31.95(6)
C18 Bi2 C21 49.87(5)
N1 Si1 C11 110.69(9)
N1 Si1 C13 107.41(9)
C11 Si1 C13 107.50(10)
N1 Si1 C12 113.72(9)
C11 Si1 C12 110.71(10)
C13 Si1 C12 106.49(10)
N2 Si2 C16 111.21(9)
N2 Si2 C15 112.86(9)
C16 Si2 C15 109.27(10)
N2 Si2 C14 106.96(9)
C16 Si2 C14 108.74(11)
C15 Si2 C14 107.63(11)
N3 Si3 C41 112.01(9)
N3 Si3 C40 111.62(9)
C41 Si3 C40 107.08(10)
N3 Si3 C42 106.93(9)
C41 Si3 C42 111.88(10)
C40 Si3 C42 107.27(10)
N4 Si4 C39 110.86(9)
N4 Si4 C37 106.52(9)
C39 Si4 C37 108.81(10)
N4 Si4 C38 115.39(10)
C39 Si4 C38 108.46(10)
C37 Si4 C38 106.54(11)
C1 N1 Si1 124.08(13)
C1 N1 Bi2 118.24(12)
Si1 N1 Bi2 117.64(8)
C3 N2 Si2 121.60(13)
C3 N2 Bi2 116.16(12)
Si2 N2 Bi2 117.65(8)
C27 N3 Si3 120.25(12)
C27 N3 Bi1 115.20(12)
Si3 N3 Bi1 115.92(8)
C29 N4 Si4 123.82(13)
C29 N4 Bi1 118.14(12)
Si4 N4 Bi1 117.96(8)
C10 C1 N1 118.54(17)
C10 C1 C2 118.11(17)
N1 C1 C2 123.35(17)
C7 C2 C3 117.08(17)
C7 C2 C1 117.50(17)
C3 C2 C1 125.41(17)
C4 C3 N2 117.06(17)
C4 C3 C2 119.04(18)
N2 C3 C2 123.90(17)
C3 C4 C5 122.67(19)
C3 C4 H4 118.7
C5 C4 H4 118.7
C6 C5 C4 119.65(18)
C6 C5 H5 120.2
C4 C5 H5 120.2
C5 C6 C7 120.49(18)
C5 C6 H6 119.8
C7 C6 H6 119.8
C8 C7 C6 117.94(18)
C8 C7 C2 121.09(18)
C6 C7 C2 120.97(18)
C9 C8 C7 120.15(18)
C9 C8 H8 119.9
C7 C8 H8 119.9
C8 C9 C10 119.84(19)
C8 C9 H9 120.1
C10 C9 H9 120.1
C1 C10 C9 123.26(18)
C1 C10 H10 118.4
C9 C10 H10 118.4
Si1 C11 H11A 109.5
Si1 C11 H11B 109.5
H11A C11 H11B 109.5
Si1 C11 H11C 109.5
H11A C11 H11C 109.5
H11B C11 H11C 109.5
Si1 C12 H12A 109.5
Si1 C12 H12B 109.5
H12A C12 H12B 109.5
Si1 C12 H12C 109.5
H12A C12 H12C 109.5
H12B C12 H12C 109.5
Si1 C13 H13A 109.5
Si1 C13 H13B 109.5
H13A C13 H13B 109.5
Si1 C13 H13C 109.5
H13A C13 H13C 109.5
H13B C13 H13C 109.5
Si2 C14 H14A 109.5
Si2 C14 H14B 109.5
H14A C14 H14B 109.5
Si2 C14 H14C 109.5
H14A C14 H14C 109.5
H14B C14 H14C 109.5
Si2 C15 H15A 109.5
Si2 C15 H15B 109.5
H15A C15 H15B 109.5
Si2 C15 H15C 109.5
H15A C15 H15C 109.5
H15B C15 H15C 109.5
Si2 C16 H16A 109.5
Si2 C16 H16B 109.5
H16A C16 H16B 109.5
Si2 C16 H16C 109.5
H16A C16 H16C 109.5
H16B C16 H16C 109.5
C21 C17 C18 105.34(16)
C21 C17 C22 121.31(17)
C18 C17 C22 122.48(17)
C21 C17 Bi2 90.05(11)
C18 C17 Bi2 89.58(11)
C22 C17 Bi2 119.70(13)
C19 C18 C17 108.18(17)
C19 C18 C23 127.91(18)
C17 C18 C23 123.91(17)
C19 C18 Bi2 96.05(12)
C17 C18 Bi2 58.33(9)
C23 C18 Bi2 110.14(12)
C18 C19 C20 109.15(17)
C18 C19 C24 126.61(19)
C20 C19 C24 124.23(18)
C21 C20 C19 108.93(17)
C21 C20 C25 127.56(19)
C19 C20 C25 123.50(18)
C20 C21 C17 108.23(17)
C20 C21 C26 128.92(18)
C17 C21 C26 122.85(17)
C20 C21 Bi2 95.88(12)
C17 C21 Bi2 58.00(9)
C26 C21 Bi2 110.82(12)
C17 C22 H22A 109.5
C17 C22 H22B 109.5
H22A C22 H22B 109.5
C17 C22 H22C 109.5
H22A C22 H22C 109.5
H22B C22 H22C 109.5
C18 C23 H23A 109.5
C18 C23 H23B 109.5
H23A C23 H23B 109.5
C18 C23 H23C 109.5
H23A C23 H23C 109.5
H23B C23 H23C 109.5
C19 C24 H24A 109.5
C19 C24 H24B 109.5
H24A C24 H24B 109.5
C19 C24 H24C 109.5
H24A C24 H24C 109.5
H24B C24 H24C 109.5
C20 C25 H25A 109.5
C20 C25 H25B 109.5
H25A C25 H25B 109.5
C20 C25 H25C 109.5
H25A C25 H25C 109.5
H25B C25 H25C 109.5
C21 C26 H26A 109.5
C21 C26 H26B 109.5
H26A C26 H26B 109.5
C21 C26 H26C 109.5
H26A C26 H26C 109.5
H26B C26 H26C 109.5
C36 C27 N3 116.46(17)
C36 C27 C28 119.52(18)
N3 C27 C28 124.01(17)
C33 C28 C27 116.61(17)
C33 C28 C29 117.79(17)
C27 C28 C29 125.60(17)
C30 C29 N4 118.53(18)
C30 C29 C28 117.61(18)
N4 C29 C28 123.86(17)
C31 C30 C29 123.1(2)
C31 C30 H30 118.4
C29 C30 H30 118.4
C32 C31 C30 120.4(2)
C32 C31 H31 119.8
C30 C31 H31 119.8
C31 C32 C33 119.97(19)
C31 C32 H32 120.0
C33 C32 H32 120.0
C34 C33 C32 118.19(19)
C34 C33 C28 120.87(19)
C32 C33 C28 120.93(19)
C35 C34 C33 121.12(19)
C35 C34 H34 119.4
C33 C34 H34 119.4
C34 C35 C36 119.14(19)
C34 C35 H35 120.4
C36 C35 H35 120.4
C27 C36 C35 122.63(19)
C27 C36 H36 118.7
C35 C36 H36 118.7
Si4 C37 H37A 109.5
Si4 C37 H37B 109.5
H37A C37 H37B 109.5
Si4 C37 H37C 109.5
H37A C37 H37C 109.5
H37B C37 H37C 109.5
Si4 C38 H38A 109.5
Si4 C38 H38B 109.5
H38A C38 H38B 109.5
Si4 C38 H38C 109.5
H38A C38 H38C 109.5
H38B C38 H38C 109.5
Si4 C39 H39A 109.5
Si4 C39 H39B 109.5
H39A C39 H39B 109.5
Si4 C39 H39C 109.5
H39A C39 H39C 109.5
H39B C39 H39C 109.5
Si3 C40 H40A 109.5
Si3 C40 H40B 109.5
H40A C40 H40B 109.5
Si3 C40 H40C 109.5
H40A C40 H40C 109.5
H40B C40 H40C 109.5
Si3 C41 H41A 109.5
Si3 C41 H41B 109.5
H41A C41 H41B 109.5
Si3 C41 H41C 109.5
H41A C41 H41C 109.5
H41B C41 H41C 109.5
Si3 C42 H42A 109.5
Si3 C42 H42B 109.5
H42A C42 H42B 109.5
Si3 C42 H42C 109.5
H42A C42 H42C 109.5
H42B C42 H42C 109.5
C47 C43 C44 105.43(16)
C47 C43 C48 123.12(17)
C44 C43 C48 122.05(17)
C47 C43 Bi1 89.00(11)
C44 C43 Bi1 88.28(11)
C48 C43 Bi1 119.48(13)
C45 C44 C43 108.28(16)
C45 C44 C49 128.53(18)
C43 C44 C49 123.19(17)
C45 C44 Bi1 94.11(12)
C43 C44 Bi1 59.36(10)
C49 C44 Bi1 110.69(12)
C44 C45 C46 108.91(17)
C44 C45 C50 127.10(18)
C46 C45 C50 123.92(17)
C47 C46 C45 109.23(17)
C47 C46 C51 125.98(18)
C45 C46 C51 124.79(18)
C46 C47 C43 107.94(17)
C46 C47 C52 127.15(18)
C43 C47 C52 124.90(18)
C46 C47 Bi1 93.97(12)
C43 C47 Bi1 58.86(10)
C52 C47 Bi1 112.90(13)
C43 C48 H48A 109.5
C43 C48 H48B 109.5
H48A C48 H48B 109.5
C43 C48 H48C 109.5
H48A C48 H48C 109.5
H48B C48 H48C 109.5
C44 C49 H49A 109.5
C44 C49 H49B 109.5
H49A C49 H49B 109.5
C44 C49 H49C 109.5
H49A C49 H49C 109.5
H49B C49 H49C 109.5
C45 C50 H50A 109.5
C45 C50 H50B 109.5
H50A C50 H50B 109.5
C45 C50 H50C 109.5
H50A C50 H50C 109.5
H50B C50 H50C 109.5
C46 C51 H51A 109.5
C46 C51 H51B 109.5
H51A C51 H51B 109.5
C46 C51 H51C 109.5
H51A C51 H51C 109.5
H51B C51 H51C 109.5
C47 C52 H52A 109.5
C47 C52 H52B 109.5
H52A C52 H52B 109.5
C47 C52 H52C 109.5
H52A C52 H52C 109.5
H52B C52 H52C 109.5

loop_
_geom_bond_atom_site_label_1
_geom_bond_atom_site_label_2
_geom_bond_distance
Bi1 N3 2.1680(15)
Bi1 N4 2.1995(16)
Bi1 C43 2.3669(18)
Bi1 C44 2.7497(18)
Bi1 C47 2.7651(19)
Bi2 N2 2.1568(15)
Bi2 N1 2.1854(16)
Bi2 C17 2.3608(18)
Bi2 C18 2.7736(18)
Bi2 C21 2.7839(18)
Si1 N1 1.7373(16)
Si1 C11 1.864(2)
Si1 C13 1.871(2)
Si1 C12 1.874(2)
Si2 N2 1.7285(17)
Si2 C16 1.863(2)
Si2 C15 1.863(2)
Si2 C14 1.871(2)
Si3 N3 1.7289(17)
Si3 C41 1.864(2)
Si3 C40 1.865(2)
Si3 C42 1.870(2)
Si4 N4 1.7373(17)
Si4 C39 1.868(2)
Si4 C37 1.874(2)
Si4 C38 1.882(2)
N1 C1 1.403(2)
N2 C3 1.419(2)
N3 C27 1.417(2)
N4 C29 1.405(2)
C1 C10 1.389(3)
C1 C2 1.453(3)
C2 C7 1.434(3)
C2 C3 1.446(3)
C3 C4 1.387(3)
C4 C5 1.401(3)
C4 H4 0.9500
C5 C6 1.361(3)
C5 H5 0.9500
C6 C7 1.418(3)
C6 H6 0.9500
C7 C8 1.417(3)
C8 C9 1.363(3)
C8 H8 0.9500
C9 C10 1.398(3)
C9 H9 0.9500
C10 H10 0.9500
C11 H11A 0.9800
C11 H11B 0.9800
C11 H11C 0.9800
C12 H12A 0.9800
C12 H12B 0.9800
C12 H12C 0.9800
C13 H13A 0.9800
C13 H13B 0.9800
C13 H13C 0.9800
C14 H14A 0.9800
C14 H14B 0.9800
C14 H14C 0.9800
C15 H15A 0.9800
C15 H15B 0.9800
C15 H15C 0.9800
C16 H16A 0.9800
C16 H16B 0.9800
C16 H16C 0.9800
C17 C21 1.473(3)
C17 C18 1.473(3)
C17 C22 1.507(3)
C18 C19 1.370(3)
C18 C23 1.499(3)
C19 C20 1.449(3)
C19 C24 1.498(3)
C20 C21 1.372(3)
C20 C25 1.500(3)
C21 C26 1.498(3)
C22 H22A 0.9800
C22 H22B 0.9800
C22 H22C 0.9800
C23 H23A 0.9800
C23 H23B 0.9800
C23 H23C 0.9800
C24 H24A 0.9800
C24 H24B 0.9800
C24 H24C 0.9800
C25 H25A 0.9800
C25 H25B 0.9800
C25 H25C 0.9800
C26 H26A 0.9800
C26 H26B 0.9800
C26 H26C 0.9800
C27 C36 1.387(3)
C27 C28 1.443(3)
C28 C33 1.436(3)
C28 C29 1.456(3)
C29 C30 1.395(3)
C30 C31 1.395(3)
C30 H30 0.9500
C31 C32 1.358(3)
C31 H31 0.9500
C32 C33 1.417(3)
C32 H32 0.9500
C33 C34 1.414(3)
C34 C35 1.360(3)
C34 H34 0.9500
C35 C36 1.399(3)
C35 H35 0.9500
C36 H36 0.9500
C37 H37A 0.9800
C37 H37B 0.9800
C37 H37C 0.9800
C38 H38A 0.9800
C38 H38B 0.9800
C38 H38C 0.9800
C39 H39A 0.9800
C39 H39B 0.9800
C39 H39C 0.9800
C40 H40A 0.9800
C40 H40B 0.9800
C40 H40C 0.9800
C41 H41A 0.9800
C41 H41B 0.9800
C41 H41C 0.9800
C42 H42A 0.9800
C42 H42B 0.9800
C42 H42C 0.9800
C43 C47 1.471(3)
C43 C44 1.472(3)
C43 C48 1.507(3)
C44 C45 1.372(3)
C44 C49 1.501(3)
C45 C46 1.445(3)
C45 C50 1.494(3)
C46 C47 1.376(3)
C46 C51 1.497(3)
C47 C52 1.499(3)
C48 H48A 0.9800
C48 H48B 0.9800
C48 H48C 0.9800
C49 H49A 0.9800
C49 H49B 0.9800
C49 H49C 0.9800
C50 H50A 0.9800
C50 H50B 0.9800
C50 H50C 0.9800
C51 H51A 0.9800
C51 H51B 0.9800
C51 H51C 0.9800
C52 H52A 0.9800
C52 H52B 0.9800
C52 H52C 0.9800

loop_
_geom_torsion_atom_site_label_1
_geom_torsion_atom_site_label_2
_geom_torsion_atom_site_label_3
_geom_torsion_atom_site_label_4
_geom_torsion
C11 Si1 N1 C1 42.25(18)
C13 Si1 N1 C1 159.34(15)
C12 Si1 N1 C1 -83.10(17)
C11 Si1 N1 Bi2 -139.72(10)
C13 Si1 N1 Bi2 -22.63(12)
C12 Si1 N1 Bi2 94.93(11)
N2 Bi2 N1 C1 -49.93(13)
C17 Bi2 N1 C1 50.04(14)
C18 Bi2 N1 C1 39.12(17)
C21 Bi2 N1 C1 82.60(14)
N2 Bi2 N1 Si1 131.92(10)
C17 Bi2 N1 Si1 -128.11(9)
C18 Bi2 N1 Si1 -139.02(8)
C21 Bi2 N1 Si1 -95.55(9)
C16 Si2 N2 C3 -62.60(17)
C15 Si2 N2 C3 60.62(17)
C14 Si2 N2 C3 178.80(15)
C16 Si2 N2 Bi2 92.44(11)
C15 Si2 N2 Bi2 -144.35(10)
C14 Si2 N2 Bi2 -26.17(12)
N1 Bi2 N2 C3 52.43(13)
C17 Bi2 N2 C3 -49.13(14)
C18 Bi2 N2 C3 -80.66(13)
C21 Bi2 N2 C3 -45.81(16)
N1 Bi2 N2 Si2 -103.96(9)
C17 Bi2 N2 Si2 154.48(9)
C18 Bi2 N2 Si2 122.95(9)
C21 Bi2 N2 Si2 157.80(7)
C41 Si3 N3 C27 -52.98(17)
C40 Si3 N3 C27 67.08(16)
C42 Si3 N3 C27 -175.89(15)
C41 Si3 N3 Bi1 160.77(9)
C40 Si3 N3 Bi1 -79.17(11)
C42 Si3 N3 Bi1 37.86(11)
N4 Bi1 N3 C27 -53.20(13)
C43 Bi1 N3 C27 46.56(14)
C44 Bi1 N3 C27 46.18(16)
C47 Bi1 N3 C27 77.55(13)
N4 Bi1 N3 Si3 94.77(9)
C43 Bi1 N3 Si3 -165.47(9)
C44 Bi1 N3 Si3 -165.86(7)
C47 Bi1 N3 Si3 -134.48(9)
C39 Si4 N4 C29 -46.60(18)
C37 Si4 N4 C29 -164.82(15)
C38 Si4 N4 C29 77.17(18)
C39 Si4 N4 Bi1 136.69(10)
C37 Si4 N4 Bi1 18.47(12)
C38 Si4 N4 Bi1 -99.53(12)
N3 Bi1 N4 C29 48.17(14)
C43 Bi1 N4 C29 -54.23(14)
C44 Bi1 N4 C29 -87.20(14)
C47 Bi1 N4 C29 -41.07(16)
N3 Bi1 N4 Si4 -134.93(10)
C43 Bi1 N4 Si4 122.67(9)
C44 Bi1 N4 Si4 89.70(10)
C47 Bi1 N4 Si4 135.83(8)
Si1 N1 C1 C10 31.4(2)
Bi2 N1 C1 C10 -146.62(14)
Si1 N1 C1 C2 -149.25(15)
Bi2 N1 C1 C2 32.7(2)
C10 C1 C2 C7 1.1(3)
N1 C1 C2 C7 -178.29(17)
C10 C1 C2 C3 -179.91(17)
N1 C1 C2 C3 0.7(3)
Si2 N2 C3 C4 -65.8(2)
Bi2 N2 C3 C4 138.78(15)
Si2 N2 C3 C2 115.25(18)
Bi2 N2 C3 C2 -40.1(2)
C7 C2 C3 C4 3.6(3)
C1 C2 C3 C4 -175.46(18)
C7 C2 C3 N2 -177.54(17)
C1 C2 C3 N2 3.4(3)
N2 C3 C4 C5 177.17(18)
C2 C3 C4 C5 -3.9(3)
C3 C4 C5 C6 1.6(3)
C4 C5 C6 C7 0.8(3)
C5 C6 C7 C8 178.98(19)
C5 C6 C7 C2 -0.9(3)
C3 C2 C7 C8 178.83(17)
C1 C2 C7 C8 -2.1(3)
C3 C2 C7 C6 -1.3(3)
C1 C2 C7 C6 177.81(17)
C6 C7 C8 C9 -178.67(19)
C2 C7 C8 C9 1.2(3)
C7 C8 C9 C10 0.7(3)
N1 C1 C10 C9 -179.82(18)
C2 C1 C10 C9 0.8(3)
C8 C9 C10 C1 -1.7(3)
N2 Bi2 C17 C21 175.40(11)
N1 Bi2 C17 C21 89.71(11)
C18 Bi2 C17 C21 -105.34(16)
N2 Bi2 C17 C18 -79.26(12)
N1 Bi2 C17 C18 -164.95(11)
C21 Bi2 C17 C18 105.34(16)
N2 Bi2 C17 C22 48.62(15)
N1 Bi2 C17 C22 -37.07(16)
C18 Bi2 C17 C22 127.9(2)
C21 Bi2 C17 C22 -126.8(2)
C21 C17 C18 C19 4.1(2)
C22 C17 C18 C19 148.50(18)
Bi2 C17 C18 C19 -85.86(14)
C21 C17 C18 C23 -175.89(17)
C22 C17 C18 C23 -31.5(3)
Bi2 C17 C18 C23 94.18(18)
C21 C17 C18 Bi2 89.94(13)
C22 C17 C18 Bi2 -125.64(19)
N2 Bi2 C18 C19 -147.40(12)
N1 Bi2 C18 C19 128.01(12)
C17 Bi2 C18 C19 107.65(17)
C21 Bi2 C18 C19 65.78(12)
N2 Bi2 C18 C17 104.94(12)
N1 Bi2 C18 C17 20.36(14)
C21 Bi2 C18 C17 -41.88(11)
N2 Bi2 C18 C23 -13.22(14)
N1 Bi2 C18 C23 -97.80(14)
C17 Bi2 C18 C23 -118.16(19)
C21 Bi2 C18 C23 -160.03(16)
C17 C18 C19 C20 -2.6(2)
C23 C18 C19 C20 177.36(18)
Bi2 C18 C19 C20 -61.22(15)
C17 C18 C19 C24 178.88(18)
C23 C18 C19 C24 -1.2(3)
Bi2 C18 C19 C24 120.27(18)
C18 C19 C20 C21 0.0(2)
C24 C19 C20 C21 178.54(18)
C18 C19 C20 C25 179.15(18)
C24 C19 C20 C25 -2.3(3)
C19 C20 C21 C17 2.6(2)
C25 C20 C21 C17 -176.49(19)
C19 C20 C21 C26 -176.33(18)
C25 C20 C21 C26 4.5(3)
C19 C20 C21 Bi2 60.83(15)
C25 C20 C21 Bi2 -118.29(19)
C18 C17 C21 C20 -4.1(2)
C22 C17 C21 C20 -149.02(18)
Bi2 C17 C21 C20 85.49(14)
C18 C17 C21 C26 174.95(17)
C22 C17 C21 C26 30.0(3)
Bi2 C17 C21 C26 -95.47(17)
C18 C17 C21 Bi2 -89.58(13)
C22 C17 C21 Bi2 125.49(19)
N2 Bi2 C21 C20 -114.01(13)
N1 Bi2 C21 C20 155.20(12)
C17 Bi2 C21 C20 -107.84(17)
C18 Bi2 C21 C20 -65.78(12)
N2 Bi2 C21 C17 -6.17(14)
N1 Bi2 C21 C17 -96.96(12)
C18 Bi2 C21 C17 42.07(11)
N2 Bi2 C21 C26 110.36(14)
N1 Bi2 C21 C26 19.57(14)
C17 Bi2 C21 C26 116.53(19)
C18 Bi2 C21 C26 158.60(16)
Si3 N3 C27 C36 75.9(2)
Bi1 N3 C27 C36 -137.57(15)
Si3 N3 C27 C28 -104.07(19)
Bi1 N3 C27 C28 42.4(2)
C36 C27 C28 C33 -4.1(3)
N3 C27 C28 C33 175.88(17)
C36 C27 C28 C29 175.25(18)
N3 C27 C28 C29 -4.7(3)
Si4 N4 C29 C30 -26.9(2)
Bi1 N4 C29 C30 149.84(15)
Si4 N4 C29 C28 153.86(15)
Bi1 N4 C29 C28 -29.4(2)
C33 C28 C29 C30 -2.6(3)
C27 C28 C29 C30 178.02(18)
C33 C28 C29 N4 176.69(17)
C27 C28 C29 N4 -2.7(3)
N4 C29 C30 C31 179.71(19)
C28 C29 C30 C31 -1.0(3)
C29 C30 C31 C32 2.9(3)
C30 C31 C32 C33 -1.0(3)
C31 C32 C33 C34 178.40(19)
C31 C32 C33 C28 -2.6(3)
C27 C28 C33 C34 2.8(3)
C29 C28 C33 C34 -176.64(17)
C27 C28 C33 C32 -176.15(18)
C29 C28 C33 C32 4.4(3)
C32 C33 C34 C35 178.74(19)
C28 C33 C34 C35 -0.2(3)
C33 C34 C35 C36 -1.0(3)
N3 C27 C36 C35 -176.93(18)
C28 C27 C36 C35 3.1(3)
C34 C35 C36 C27 -0.4(3)
N3 Bi1 C43 C47 75.02(12)
N4 Bi1 C43 C47 161.12(11)
C44 Bi1 C43 C47 -105.48(16)
N3 Bi1 C43 C44 -179.50(11)
N4 Bi1 C43 C44 -93.40(11)
C47 Bi1 C43 C44 105.48(16)
N3 Bi1 C43 C48 -53.13(15)
N4 Bi1 C43 C48 32.97(15)
C44 Bi1 C43 C48 126.4(2)
C47 Bi1 C43 C48 -128.2(2)
C47 C43 C44 C45 4.7(2)
C48 C43 C44 C45 151.99(18)
Bi1 C43 C44 C45 -83.81(14)
C47 C43 C44 C49 -175.59(17)
C48 C43 C44 C49 -28.3(3)
Bi1 C43 C44 C49 95.92(17)
C47 C43 C44 Bi1 88.49(13)
C48 C43 C44 Bi1 -124.21(19)
N3 Bi1 C44 C45 109.53(13)
N4 Bi1 C44 C45 -158.13(12)
C43 Bi1 C44 C45 108.84(17)
C47 Bi1 C44 C45 67.01(12)
N3 Bi1 C44 C43 0.70(15)
N4 Bi1 C44 C43 93.03(11)
C47 Bi1 C44 C43 -41.82(11)
N3 Bi1 C44 C49 -116.46(13)
N4 Bi1 C44 C49 -24.13(14)
C43 Bi1 C44 C49 -117.16(18)
C47 Bi1 C44 C49 -158.98(16)
C43 C44 C45 C46 -3.3(2)
C49 C44 C45 C46 176.95(18)
Bi1 C44 C45 C46 -62.39(15)
C43 C44 C45 C50 173.49(18)
C49 C44 C45 C50 -6.2(3)
Bi1 C44 C45 C50 114.44(19)
C44 C45 C46 C47 0.6(2)
C50 C45 C46 C47 -176.36(18)
C44 C45 C46 C51 -178.79(18)
C50 C45 C46 C51 4.2(3)
C45 C46 C47 C43 2.4(2)
C51 C46 C47 C43 -178.22(18)
C45 C46 C47 C52 -176.27(18)
C51 C46 C47 C52 3.1(3)
C45 C46 C47 Bi1 60.90(15)
C51 C46 C47 Bi1 -119.71(19)
C44 C43 C47 C46 -4.3(2)
C48 C43 C47 C46 -151.16(18)
Bi1 C43 C47 C46 83.65(15)
C44 C43 C47 C52 174.42(18)
C48 C43 C47 C52 27.6(3)
Bi1 C43 C47 C52 -97.64(18)
C44 C43 C47 Bi1 -87.94(13)
C48 C43 C47 Bi1 125.19(19)
N3 Bi1 C47 C46 141.78(12)
N4 Bi1 C47 C46 -133.43(12)
C43 Bi1 C47 C46 -108.59(17)
C44 Bi1 C47 C46 -66.47(12)
N3 Bi1 C47 C43 -109.63(11)
N4 Bi1 C47 C43 -24.84(14)
C44 Bi1 C47 C43 42.12(11)
N3 Bi1 C47 C52 8.42(14)
N4 Bi1 C47 C52 93.21(15)
C43 Bi1 C47 C52 118.06(19)
C44 Bi1 C47 C52 160.18(17)
